data_1547770
loop_
_publ_author_name
'K\"ogel, J F'
'Sorokin, D. A.'
'Khvorost, A.'
'Scott, M.'
'Harms, K.'
'Himmel, D.'
'Krossing, I.'
'Sundermeyer, J.'

_publ_section_title
;
 The Lewis superacid
 Al[N(C<sub>6</sub>F<sub>5</sub>)<sub>2</sub>]<sub>3</sub> and its higher
 homolog Ga[N(C<sub>6</sub>F<sub>5</sub>)<sub>2</sub>]<sub>3</sub> -
 structural features, theoretical investigation and reactions of a metal
 amide with higher fluoride ion affinity than SbF<sub>5</sub>.
;
_journal_issue 1
_journal_name_full 'Chemical science'
_journal_page_first 245
_journal_page_last 253
_journal_paper_doi 10.1039/c7sc03988c
_journal_volume 9
_journal_year 2018
_chemical_formula_moiety 'C36 Al F31 N3, 3(C7 H8), Cs'
_chemical_formula_sum 'C57 H24 Al Cs F31 N3'
_chemical_formula_weight 1499.68
_chemical_name_common ' Cesiumtris(decafluordiphenylamide)fluoroaluminate'
_space_group_IT_number 14
_space_group_name_Hall '-P 2ybc'
_space_group_name_H-M_alt 'P 1 21/c 1'
_symmetry_cell_setting monoclinic
_symmetry_space_group_name_Hall '-P 2ybc'
_symmetry_space_group_name_H-M 'P 1 21/c 1'
_atom_sites_solution_hydrogens geom
_atom_sites_solution_primary direct
_atom_sites_solution_secondary difmap
_audit_creation_method SHELXL-97
_audit_update_record
;
2017-06-19 deposited with the CCDC.
2017-10-23 downloaded from the CCDC.
;
_cell_angle_alpha 90.00
_cell_angle_beta 92.421(3)
_cell_angle_gamma 90.00
_cell_formula_units_Z 4
_cell_length_a 13.0294(5)
_cell_length_b 26.0373(7)
_cell_length_c 16.8481(6)
_cell_measurement_reflns_used 45290
_cell_measurement_temperature 193(2)
_cell_measurement_theta_max 26
_cell_measurement_theta_min 1.2
_cell_volume 5710.6(3)
_computing_cell_refinement 'STOE CELL'
_computing_data_collection 'STOE EXPOSE'
_computing_data_reduction 'STOE INTEGRATE'
_computing_molecular_graphics
;
K. Brandenburg, H. Putz: 
Diamond - Crystal and Molecular Structure Visualization v3.2i, 
Crystal Impact GbR, Bonn, Germany, 2012
;
_computing_publication_material 'WinGX publication routines (Farrugia, 1999)'
_computing_structure_refinement 'SHELXL-97 (Sheldrick, 2008)'
_computing_structure_solution 'SHELXS-97 (Sheldrick, 1997)'
_diffrn_ambient_temperature 193(2)
_diffrn_measured_fraction_theta_full 0.999
_diffrn_measured_fraction_theta_max 0.983
_diffrn_measurement_device_type 'STOE IPDS'
_diffrn_measurement_method 'rotation method'
_diffrn_radiation_monochromator graphite
_diffrn_radiation_source 'fine-focus sealed tube'
_diffrn_radiation_type MoK\a
_diffrn_radiation_wavelength 0.71069
_diffrn_reflns_av_R_equivalents 0.0308
_diffrn_reflns_av_sigmaI/netI 0.0263
_diffrn_reflns_limit_h_max 14
_diffrn_reflns_limit_h_min -15
_diffrn_reflns_limit_k_max 31
_diffrn_reflns_limit_k_min -31
_diffrn_reflns_limit_l_max 20
_diffrn_reflns_limit_l_min -20
_diffrn_reflns_number 44417
_diffrn_reflns_theta_full 25.00
_diffrn_reflns_theta_max 25.99
_diffrn_reflns_theta_min 1.44
_exptl_absorpt_coefficient_mu 0.808
_exptl_absorpt_correction_T_max 0.8482
_exptl_absorpt_correction_T_min 0.6968
_exptl_absorpt_correction_type multi-scan
_exptl_absorpt_process_details
;

[c.f. r.h. blessing, acta cryst. (1995), a51, 33-38]
;
_exptl_crystal_colour colourless
_exptl_crystal_density_diffrn 1.744
_exptl_crystal_density_method 'not measured'
_exptl_crystal_description irregular
_exptl_crystal_F_000 2936
_exptl_crystal_recrystallization_method 'Re-crystallisation from solvent: Toluene'
_exptl_crystal_size_max 0.54
_exptl_crystal_size_mid 0.39
_exptl_crystal_size_min 0.11
_refine_diff_density_max 1.245
_refine_diff_density_min -2.580
_refine_diff_density_rms 0.069
_refine_ls_extinction_method none
_refine_ls_goodness_of_fit_ref 1.097
_refine_ls_hydrogen_treatment constr
_refine_ls_matrix_type full
_refine_ls_number_parameters 802
_refine_ls_number_reflns 11041
_refine_ls_number_restraints 0
_refine_ls_restrained_S_all 1.097
_refine_ls_R_factor_all 0.0828
_refine_ls_R_factor_gt 0.0601
_refine_ls_shift/su_max 0.002
_refine_ls_shift/su_mean 0.000
_refine_ls_structure_factor_coef Fsqd
_refine_ls_weighting_details 'calc w=1/[\s^2^(Fo^2^)+(0.0818P)^2^+6.7257P] where P=(Fo^2^+2Fc^2^)/3'
_refine_ls_weighting_scheme calc
_refine_ls_wR_factor_gt 0.1657
_refine_ls_wR_factor_ref 0.1779
_reflns_number_gt 7773
_reflns_number_total 11041
_reflns_threshold_expression >2\s(I)
_cod_data_source_file c7sc03988c2.cif
_cod_data_source_block den216
_cod_depositor_comments 'Adding full bibliography for 1547767--1547771.cif.'
_cod_database_code 1547770

loop_
_symmetry_equiv_pos_as_xyz
'x, y, z'
'-x, y+1/2, -z+1/2'
'-x, -y, -z'
'x, -y-1/2, z-1/2'

loop_
_atom_site_label
_atom_site_type_symbol
_atom_site_fract_x
_atom_site_fract_y
_atom_site_fract_z
_atom_site_U_iso_or_equiv
_atom_site_adp_type
_atom_site_occupancy
_atom_site_symmetry_multiplicity
_atom_site_calc_flag
_atom_site_refinement_flags
C1 C 0.7612(3) 0.57596(15) 0.0766(2) 0.0429(9) Uani 1 1 d .
C2 C 0.7034(4) 0.62042(17) 0.0786(2) 0.0533(10) Uani 1 1 d .
C3 C 0.7289(5) 0.66376(18) 0.0361(3) 0.0744(16) Uani 1 1 d .
C4 C 0.8125(6) 0.6633(2) -0.0105(3) 0.0787(18) Uani 1 1 d .
C5 C 0.8714(5) 0.6201(2) -0.0134(3) 0.0708(15) Uani 1 1 d .
C6 C 0.8461(4) 0.57736(17) 0.0294(2) 0.0521(10) Uani 1 1 d .
C7 C 0.7106(3) 0.49012(14) 0.06137(19) 0.0368(8) Uani 1 1 d .
C8 C 0.6404(3) 0.49638(15) -0.0029(2) 0.0413(8) Uani 1 1 d .
C9 C 0.6187(3) 0.45820(17) -0.0570(2) 0.0462(9) Uani 1 1 d .
C10 C 0.6626(4) 0.41107(16) -0.0487(2) 0.0493(10) Uani 1 1 d .
C11 C 0.7327(4) 0.40296(16) 0.0140(2) 0.0492(10) Uani 1 1 d .
C12 C 0.7555(3) 0.44194(15) 0.0671(2) 0.0424(8) Uani 1 1 d .
C13 C 0.8620(3) 0.51562(15) 0.3617(2) 0.0406(8) Uani 1 1 d .
C14 C 0.8054(3) 0.48576(16) 0.4113(2) 0.0447(9) Uani 1 1 d .
C15 C 0.8097(3) 0.49146(19) 0.4930(2) 0.0519(10) Uani 1 1 d .
C16 C 0.8740(3) 0.5270(2) 0.5278(2) 0.0544(11) Uani 1 1 d .
C17 C 0.9344(3) 0.55635(19) 0.4811(2) 0.0533(11) Uani 1 1 d .
C18 C 0.9284(3) 0.55081(17) 0.3994(2) 0.0467(9) Uani 1 1 d .
C19 C 0.9433(3) 0.50114(16) 0.2410(2) 0.0413(8) Uani 1 1 d .
C20 C 0.9937(3) 0.53554(17) 0.1946(2) 0.0482(9) Uani 1 1 d .
C21 C 1.0844(3) 0.5235(2) 0.1598(2) 0.0559(11) Uani 1 1 d .
C22 C 1.1282(3) 0.4761(2) 0.1725(2) 0.0561(11) Uani 1 1 d .
C23 C 1.0812(3) 0.44091(18) 0.2180(2) 0.0526(10) Uani 1 1 d .
C24 C 0.9895(3) 0.45325(17) 0.2516(2) 0.0457(9) Uani 1 1 d .
C25 C 0.6926(3) 0.59518(15) 0.3440(2) 0.0427(8) Uani 1 1 d .
C26 C 0.7600(3) 0.63209(16) 0.3202(2) 0.0487(9) Uani 1 1 d .
C27 C 0.8092(4) 0.66610(18) 0.3726(3) 0.0597(11) Uani 1 1 d .
C28 C 0.7883(4) 0.66383(19) 0.4518(3) 0.0666(13) Uani 1 1 d .
C29 C 0.7197(4) 0.62872(19) 0.4775(3) 0.0589(11) Uani 1 1 d .
C30 C 0.6729(3) 0.59482(17) 0.4245(2) 0.0496(10) Uani 1 1 d .
C31 C 0.5390(3) 0.55701(16) 0.2929(2) 0.0427(8) Uani 1 1 d .
C32 C 0.4837(3) 0.51348(18) 0.3118(2) 0.0517(10) Uani 1 1 d .
C33 C 0.3772(4) 0.5130(2) 0.3104(3) 0.0620(13) Uani 1 1 d .
C34 C 0.3231(3) 0.5572(2) 0.2946(3) 0.0641(14) Uani 1 1 d .
C35 C 0.3751(4) 0.6012(2) 0.2785(3) 0.0628(13) Uani 1 1 d .
C36 C 0.4812(3) 0.60084(18) 0.2772(2) 0.0525(10) Uani 1 1 d .
C101 C 0.9631(4) 0.23765(17) 0.2922(3) 0.0899(18) Uani 1 1 d G
C102 C 0.9825(3) 0.28618(15) 0.2619(3) 0.095(2) Uani 1 1 d G
H102 H 1.0344 0.3071 0.2864 0.114 Uiso 1 1 calc R
C103 C 0.9259(4) 0.30404(15) 0.1957(3) 0.105(2) Uani 1 1 d G
H103 H 0.9391 0.3372 0.1750 0.126 Uiso 1 1 calc R
C104 C 0.8499(5) 0.2734(2) 0.1599(3) 0.154(4) Uani 1 1 d G
H104 H 0.8112 0.2856 0.1147 0.185 Uiso 1 1 calc R
C105 C 0.8305(5) 0.2248(2) 0.1902(4) 0.204(7) Uani 1 1 d G
H105 H 0.7786 0.2039 0.1657 0.245 Uiso 1 1 calc R
C106 C 0.8871(5) 0.20697(16) 0.2563(3) 0.145(4) Uani 1 1 d G
H106 H 0.8738 0.1738 0.2770 0.174 Uiso 1 1 calc R
C107 C 1.0259(7) 0.2167(3) 0.3603(6) 0.132(3) Uani 1 1 d .
H10A H 1.0773 0.2421 0.3780 0.198 Uiso 1 1 calc R
H10B H 1.0606 0.1853 0.3438 0.198 Uiso 1 1 calc R
H10C H 0.9813 0.2087 0.4040 0.198 Uiso 1 1 calc R
C201 C 0.7487(6) 0.2997(4) 0.4662(5) 0.181(7) Uani 1 1 d G
C202 C 0.6871(11) 0.3394(3) 0.4921(4) 0.192(7) Uani 1 1 d G
H202 H 0.7172 0.3677 0.5201 0.231 Uiso 1 1 calc R
C203 C 0.5814(10) 0.3377(4) 0.4771(5) 0.223(9) Uani 1 1 d G
H203 H 0.5393 0.3648 0.4948 0.268 Uiso 1 1 calc R
C204 C 0.5374(6) 0.2964(5) 0.4361(6) 0.198(7) Uani 1 1 d G
H204 H 0.4652 0.2952 0.4259 0.238 Uiso 1 1 calc R
C205 C 0.5990(8) 0.2567(3) 0.4102(5) 0.176(6) Uani 1 1 d G
H205 H 0.5688 0.2284 0.3822 0.211 Uiso 1 1 calc R
C206 C 0.7046(8) 0.2584(3) 0.4252(5) 0.167(5) Uani 1 1 d G
H206 H 0.7467 0.2312 0.4075 0.201 Uiso 1 1 calc R
C207 C 0.8568(14) 0.3023(7) 0.4836(12) 0.272(9) Uani 1 1 d .
H20A H 0.8901 0.2720 0.4617 0.408 Uiso 1 1 calc R
H20B H 0.8699 0.3032 0.5413 0.408 Uiso 1 1 calc R
H20C H 0.8847 0.3334 0.4598 0.408 Uiso 1 1 calc R
C301 C 0.3879(4) 0.3014(2) 0.2196(3) 0.098(2) Uani 1 1 d G
C302 C 0.3859(5) 0.3543(2) 0.2085(5) 0.187(7) Uani 1 1 d G
H302 H 0.3420 0.3750 0.2387 0.225 Uiso 1 1 calc R
C303 C 0.4482(7) 0.3768(3) 0.1532(6) 0.260(12) Uani 1 1 d G
H303 H 0.4468 0.4129 0.1456 0.312 Uiso 1 1 calc R
C304 C 0.5123(6) 0.3464(5) 0.1091(4) 0.226(11) Uani 1 1 d G
H304 H 0.5549 0.3618 0.0713 0.271 Uiso 1 1 calc R
C305 C 0.5143(5) 0.2935(4) 0.1202(4) 0.242(11) Uani 1 1 d G
H305 H 0.5582 0.2727 0.0900 0.291 Uiso 1 1 calc R
C306 C 0.4521(5) 0.2710(2) 0.1755(4) 0.124(3) Uani 1 1 d G
H306 H 0.4534 0.2348 0.1831 0.149 Uiso 1 1 calc R
C307 C 0.3181(11) 0.2779(8) 0.2738(8) 0.264(10) Uani 1 1 d .
H30A H 0.3247 0.2405 0.2713 0.396 Uiso 1 1 calc R
H30B H 0.2474 0.2878 0.2587 0.396 Uiso 1 1 calc R
H30C H 0.3351 0.2896 0.3281 0.396 Uiso 1 1 calc R
N1 N 0.7340(2) 0.53001(12) 0.11629(16) 0.0378(7) Uani 1 1 d .
N2 N 0.8500(2) 0.51269(12) 0.27794(16) 0.0396(7) Uani 1 1 d .
N3 N 0.6478(2) 0.55830(12) 0.29108(17) 0.0407(7) Uani 1 1 d .
F1 F 0.65954(18) 0.46023(8) 0.21711(12) 0.0450(5) Uani 1 1 d .
F2 F 0.6178(2) 0.62148(11) 0.11910(16) 0.0663(7) Uani 1 1 d .
F3 F 0.6691(4) 0.70595(11) 0.0397(2) 0.1034(13) Uani 1 1 d .
F4 F 0.8368(4) 0.70467(13) -0.0527(2) 0.1237(17) Uani 1 1 d .
F5 F 0.9561(3) 0.61922(15) -0.05712(18) 0.0976(12) Uani 1 1 d .
F6 F 0.9056(2) 0.53545(11) 0.02423(14) 0.0603(6) Uani 1 1 d .
F8 F 0.59153(19) 0.54146(9) -0.01303(13) 0.0526(6) Uani 1 1 d .
F9 F 0.5504(2) 0.46751(11) -0.11808(13) 0.0624(7) Uani 1 1 d .
F10 F 0.6412(3) 0.37333(11) -0.10049(15) 0.0724(8) Uani 1 1 d .
F11 F 0.7801(3) 0.35727(10) 0.02191(17) 0.0722(8) Uani 1 1 d .
F12 F 0.82588(19) 0.43204(9) 0.12606(13) 0.0537(6) Uani 1 1 d .
F14 F 0.7424(2) 0.44907(10) 0.38036(13) 0.0561(6) Uani 1 1 d .
F15 F 0.7516(2) 0.46142(12) 0.53767(14) 0.0713(8) Uani 1 1 d .
F16 F 0.8796(2) 0.53304(13) 0.60683(13) 0.0739(8) Uani 1 1 d .
F17 F 0.9980(2) 0.59180(12) 0.51425(15) 0.0718(8) Uani 1 1 d .
F18 F 0.98622(19) 0.58170(10) 0.35605(14) 0.0580(6) Uani 1 1 d .
F20 F 0.9561(2) 0.58300(10) 0.18393(14) 0.0589(6) Uani 1 1 d .
F21 F 1.1319(2) 0.55874(13) 0.11629(17) 0.0784(9) Uani 1 1 d .
F22 F 1.2195(2) 0.46496(14) 0.14123(17) 0.0770(9) Uani 1 1 d .
F23 F 1.1244(2) 0.39464(12) 0.23131(18) 0.0728(8) Uani 1 1 d .
F24 F 0.94351(19) 0.41765(9) 0.29541(14) 0.0552(6) Uani 1 1 d .
F26 F 0.7822(2) 0.63563(10) 0.24289(14) 0.0589(6) Uani 1 1 d .
F27 F 0.8755(3) 0.70043(11) 0.34642(19) 0.0834(9) Uani 1 1 d .
F28 F 0.8374(3) 0.69522(12) 0.50427(19) 0.0926(11) Uani 1 1 d .
F29 F 0.7013(3) 0.62554(13) 0.55524(15) 0.0808(9) Uani 1 1 d .
F30 F 0.6101(2) 0.55905(11) 0.45338(14) 0.0603(6) Uani 1 1 d .
F32 F 0.5323(2) 0.47037(10) 0.33506(16) 0.0628(7) Uani 1 1 d .
F33 F 0.3279(2) 0.46969(14) 0.3278(2) 0.0858(10) Uani 1 1 d .
F34 F 0.2201(2) 0.55750(17) 0.29483(17) 0.0916(11) Uani 1 1 d .
F35 F 0.3236(3) 0.64503(14) 0.26360(19) 0.0895(11) Uani 1 1 d .
F36 F 0.5282(2) 0.64500(10) 0.26008(17) 0.0651(7) Uani 1 1 d .
Al1 Al 0.72261(8) 0.51681(4) 0.22422(6) 0.0360(2) Uani 1 1 d .
Cs1 Cs 0.67840(5) 0.356402(15) 0.27453(3) 0.1209(3) Uani 1 1 d .

loop_
_atom_site_aniso_label
_atom_site_aniso_U_11
_atom_site_aniso_U_22
_atom_site_aniso_U_33
_atom_site_aniso_U_23
_atom_site_aniso_U_13
_atom_site_aniso_U_12
C1 0.057(2) 0.043(2) 0.0292(16) 0.0001(14) -0.0022(16) -0.0088(18)
C2 0.070(3) 0.049(2) 0.040(2) -0.0029(17) -0.005(2) 0.000(2)
C3 0.126(5) 0.038(2) 0.058(3) -0.002(2) -0.018(3) 0.004(3)
C4 0.138(5) 0.053(3) 0.045(3) 0.006(2) 0.005(3) -0.032(3)
C5 0.102(4) 0.072(3) 0.039(2) -0.005(2) 0.015(2) -0.037(3)
C6 0.067(3) 0.054(2) 0.0357(19) -0.0037(17) 0.0017(18) -0.016(2)
C7 0.0391(19) 0.0416(19) 0.0297(16) -0.0008(14) 0.0024(14) -0.0044(16)
C8 0.045(2) 0.046(2) 0.0328(17) 0.0009(15) 0.0004(15) -0.0008(17)
C9 0.050(2) 0.059(2) 0.0283(17) 0.0016(16) -0.0036(16) -0.0082(19)
C10 0.065(3) 0.051(2) 0.0316(18) -0.0089(16) 0.0015(17) -0.012(2)
C11 0.064(3) 0.042(2) 0.042(2) -0.0020(16) 0.0021(18) 0.0003(19)
C12 0.045(2) 0.048(2) 0.0334(17) -0.0026(15) -0.0018(15) 0.0006(18)
C13 0.040(2) 0.054(2) 0.0284(16) -0.0039(15) -0.0006(14) 0.0060(17)
C14 0.044(2) 0.056(2) 0.0337(18) 0.0004(16) -0.0016(15) 0.0027(19)
C15 0.053(2) 0.072(3) 0.0300(18) 0.0041(18) 0.0016(17) 0.005(2)
C16 0.050(2) 0.085(3) 0.0274(18) -0.0066(19) -0.0026(16) 0.010(2)
C17 0.046(2) 0.071(3) 0.042(2) -0.016(2) -0.0102(18) 0.006(2)
C18 0.039(2) 0.062(2) 0.0390(19) -0.0041(17) 0.0002(16) 0.0023(19)
C19 0.039(2) 0.055(2) 0.0289(16) -0.0034(15) -0.0022(14) -0.0033(17)
C20 0.047(2) 0.060(3) 0.0378(19) -0.0012(17) -0.0006(17) -0.001(2)
C21 0.047(2) 0.084(3) 0.037(2) -0.002(2) 0.0071(17) -0.012(2)
C22 0.039(2) 0.088(3) 0.041(2) -0.016(2) 0.0042(17) 0.002(2)
C23 0.048(2) 0.065(3) 0.045(2) -0.012(2) -0.0037(18) 0.009(2)
C24 0.044(2) 0.057(2) 0.0356(18) -0.0052(17) -0.0025(16) -0.0023(19)
C25 0.045(2) 0.044(2) 0.0393(19) -0.0060(16) -0.0010(16) 0.0033(17)
C26 0.057(3) 0.046(2) 0.043(2) -0.0052(17) -0.0006(18) 0.0003(19)
C27 0.068(3) 0.046(2) 0.064(3) -0.007(2) -0.004(2) -0.010(2)
C28 0.089(4) 0.052(3) 0.058(3) -0.018(2) -0.018(2) 0.001(3)
C29 0.074(3) 0.062(3) 0.041(2) -0.013(2) -0.003(2) 0.005(2)
C30 0.055(2) 0.051(2) 0.043(2) -0.0076(18) 0.0014(18) 0.002(2)
C31 0.041(2) 0.054(2) 0.0331(17) -0.0063(16) 0.0019(15) 0.0024(18)
C32 0.050(2) 0.066(3) 0.039(2) -0.0051(19) 0.0060(17) 0.000(2)
C33 0.051(3) 0.093(4) 0.043(2) -0.010(2) 0.0089(19) -0.015(3)
C34 0.038(2) 0.113(4) 0.041(2) -0.011(2) -0.0008(18) 0.006(3)
C35 0.053(3) 0.095(4) 0.040(2) -0.009(2) -0.0029(19) 0.026(3)
C36 0.055(3) 0.062(3) 0.041(2) -0.0050(19) 0.0009(18) 0.009(2)
C101 0.095(4) 0.075(4) 0.098(4) -0.004(3) -0.017(4) -0.005(3)
C102 0.084(4) 0.068(4) 0.132(6) -0.009(4) 0.010(4) -0.013(3)
C103 0.129(6) 0.079(4) 0.108(5) 0.019(4) 0.028(5) -0.013(4)
C104 0.202(10) 0.128(7) 0.127(7) 0.063(6) -0.059(7) -0.058(7)
C105 0.253(13) 0.177(10) 0.172(9) 0.106(8) -0.125(9) -0.148(10)
C106 0.182(9) 0.121(6) 0.126(6) 0.057(5) -0.072(6) -0.088(6)
C107 0.143(7) 0.107(6) 0.141(7) -0.006(5) -0.058(6) 0.017(5)
C201 0.159(10) 0.178(11) 0.198(12) 0.111(10) -0.081(9) -0.094(10)
C202 0.32(2) 0.117(8) 0.141(9) 0.062(8) -0.014(12) -0.038(11)
C203 0.174(13) 0.30(2) 0.187(13) 0.135(15) -0.047(10) -0.067(14)
C204 0.194(13) 0.163(12) 0.231(15) 0.085(11) -0.077(12) -0.058(11)
C205 0.173(12) 0.123(9) 0.228(13) 0.091(9) -0.050(10) -0.037(8)
C206 0.162(10) 0.101(7) 0.234(13) 0.094(8) -0.038(9) -0.005(7)
C207 0.209(16) 0.30(2) 0.31(2) 0.061(19) 0.039(16) -0.056(16)
C301 0.100(5) 0.101(5) 0.093(5) -0.017(4) -0.001(4) -0.002(4)
C302 0.131(8) 0.104(7) 0.316(18) -0.026(9) -0.117(10) 0.028(6)
C303 0.188(13) 0.245(16) 0.33(2) 0.232(17) -0.155(14) -0.114(13)
C304 0.112(9) 0.49(3) 0.076(6) 0.053(11) -0.016(5) -0.115(14)
C305 0.150(11) 0.43(3) 0.151(12) -0.137(16) 0.005(9) -0.101(15)
C306 0.132(7) 0.095(5) 0.146(8) -0.031(5) 0.007(6) -0.001(5)
C307 0.185(13) 0.46(3) 0.149(10) -0.028(14) 0.046(9) -0.150(16)
N1 0.0430(17) 0.0395(16) 0.0308(14) -0.0008(12) -0.0001(12) -0.0027(14)
N2 0.0417(17) 0.0520(18) 0.0250(13) -0.0010(12) 0.0011(12) 0.0010(14)
N3 0.0401(17) 0.0436(17) 0.0383(15) -0.0069(13) 0.0003(13) 0.0005(14)
F1 0.0567(14) 0.0435(12) 0.0350(10) 0.0005(9) 0.0041(9) -0.0053(10)
F2 0.0773(19) 0.0600(16) 0.0612(15) -0.0020(13) -0.0014(14) 0.0194(14)
F3 0.174(4) 0.0473(17) 0.087(2) 0.0076(15) -0.015(2) 0.017(2)
F4 0.232(5) 0.062(2) 0.078(2) 0.0167(17) 0.020(3) -0.050(3)
F5 0.131(3) 0.104(3) 0.0617(17) -0.0067(17) 0.0389(19) -0.056(2)
F6 0.0590(15) 0.0742(17) 0.0485(13) -0.0061(12) 0.0106(11) -0.0061(13)
F8 0.0567(14) 0.0532(14) 0.0467(12) 0.0026(10) -0.0117(10) 0.0056(11)
F9 0.0733(17) 0.0741(17) 0.0378(12) -0.0013(11) -0.0197(11) -0.0092(14)
F10 0.110(2) 0.0576(15) 0.0484(14) -0.0165(12) -0.0123(14) -0.0119(16)
F11 0.101(2) 0.0470(15) 0.0674(16) -0.0119(12) -0.0133(15) 0.0153(14)
F12 0.0611(15) 0.0527(13) 0.0459(12) -0.0030(10) -0.0149(11) 0.0102(12)
F14 0.0674(16) 0.0630(15) 0.0377(11) 0.0021(10) -0.0001(11) -0.0143(13)
F15 0.0831(19) 0.096(2) 0.0356(12) 0.0085(13) 0.0070(12) -0.0114(16)
F16 0.0708(18) 0.121(3) 0.0292(11) -0.0105(13) -0.0047(11) 0.0028(17)
F17 0.0650(17) 0.097(2) 0.0520(14) -0.0257(14) -0.0093(12) -0.0109(15)
F18 0.0529(14) 0.0736(17) 0.0477(13) -0.0091(12) 0.0023(11) -0.0148(13)
F20 0.0627(16) 0.0631(16) 0.0511(13) 0.0086(11) 0.0040(11) -0.0043(13)
F21 0.0672(18) 0.106(2) 0.0635(17) 0.0147(16) 0.0202(14) -0.0186(17)
F22 0.0461(15) 0.122(3) 0.0644(16) -0.0174(16) 0.0152(12) 0.0062(16)
F23 0.0609(17) 0.0752(19) 0.0823(19) -0.0112(15) 0.0016(14) 0.0188(15)
F24 0.0587(15) 0.0526(14) 0.0543(13) 0.0031(11) 0.0022(11) 0.0022(12)
F26 0.0697(17) 0.0595(15) 0.0477(13) -0.0013(11) 0.0063(12) -0.0138(13)
F27 0.105(2) 0.0617(17) 0.083(2) -0.0048(15) -0.0065(17) -0.0362(17)
F28 0.135(3) 0.0689(19) 0.0713(19) -0.0258(15) -0.0272(19) -0.0203(19)
F29 0.110(2) 0.094(2) 0.0382(13) -0.0197(14) 0.0012(14) 0.0008(19)
F30 0.0648(16) 0.0760(17) 0.0404(12) -0.0048(12) 0.0051(11) -0.0038(14)
F32 0.0616(16) 0.0593(15) 0.0688(16) 0.0086(13) 0.0176(13) -0.0028(13)
F33 0.0628(18) 0.112(3) 0.084(2) -0.0116(18) 0.0224(15) -0.0325(18)
F34 0.0399(15) 0.178(4) 0.0568(16) -0.0143(19) -0.0022(12) 0.0051(18)
F35 0.076(2) 0.124(3) 0.0680(18) -0.0017(18) 0.0001(15) 0.054(2)
F36 0.0725(18) 0.0553(15) 0.0678(16) -0.0002(12) 0.0064(13) 0.0162(14)
Al1 0.0402(6) 0.0388(6) 0.0290(5) -0.0008(4) -0.0003(4) -0.0009(5)
Cs1 0.1999(6) 0.0549(2) 0.1026(3) 0.0208(2) -0.0541(4) -0.0229(3)

loop_
_atom_type_symbol
_atom_type_description
_atom_type_scat_dispersion_real
_atom_type_scat_dispersion_imag
_atom_type_scat_source
C C 0.0033 0.0016 'International Tables Vol C Tables 4.2.6.8 and 6.1.1.4'
H H 0.0000 0.0000 'International Tables Vol C Tables 4.2.6.8 and 6.1.1.4'
N N 0.0061 0.0033 'International Tables Vol C Tables 4.2.6.8 and 6.1.1.4'
F F 0.0171 0.0103 'International Tables Vol C Tables 4.2.6.8 and 6.1.1.4'
Al Al 0.0645 0.0514 'International Tables Vol C Tables 4.2.6.8 and 6.1.1.4'
Cs Cs -0.3680 2.1192 'International Tables Vol C Tables 4.2.6.8 and 6.1.1.4'

loop_
_geom_angle_atom_site_label_1
_geom_angle_atom_site_label_2
_geom_angle_atom_site_label_3
_geom_angle
C2 C1 C6 116.0(4)
C2 C1 N1 123.1(4)
C6 C1 N1 120.7(4)
F2 C2 C1 119.9(4)
F2 C2 C3 118.2(5)
C1 C2 C3 121.9(5)
F3 C3 C4 120.5(5)
F3 C3 C2 119.2(6)
C4 C3 C2 120.2(5)
F4 C4 C5 119.9(6)
F4 C4 C3 120.7(6)
C5 C4 C3 119.4(4)
F5 C5 C4 120.5(5)
F5 C5 C6 119.4(6)
C4 C5 C6 120.1(5)
F6 C6 C5 118.1(4)
F6 C6 C1 119.4(4)
C5 C6 C1 122.5(5)
C12 C7 C8 114.8(3)
C12 C7 N1 122.7(3)
C8 C7 N1 122.5(3)
F8 C8 C9 117.8(3)
F8 C8 C7 119.5(3)
C9 C8 C7 122.8(4)
F9 C9 C10 120.1(4)
F9 C9 C8 119.1(4)
C10 C9 C8 120.8(3)
F10 C10 C9 121.4(4)
F10 C10 C11 120.0(4)
C9 C10 C11 118.6(4)
F11 C11 C12 120.1(4)
F11 C11 C10 119.8(4)
C12 C11 C10 120.1(4)
F12 C12 C11 117.4(4)
F12 C12 C7 119.7(3)
C11 C12 C7 122.9(3)
C14 C13 C18 115.7(3)
C14 C13 N2 122.3(3)
C18 C13 N2 121.9(3)
F14 C14 C13 119.9(3)
F14 C14 C15 117.2(4)
C13 C14 C15 122.9(4)
F15 C15 C16 120.3(3)
F15 C15 C14 119.8(4)
C16 C15 C14 119.9(4)
F16 C16 C15 120.9(4)
F16 C16 C17 119.8(4)
C15 C16 C17 119.3(3)
F17 C17 C16 120.2(4)
F17 C17 C18 119.5(4)
C16 C17 C18 120.3(4)
F18 C18 C17 118.1(4)
F18 C18 C13 120.0(3)
C17 C18 C13 121.9(4)
C20 C19 C24 116.3(4)
C20 C19 N2 123.3(4)
C24 C19 N2 120.4(3)
F20 C20 C19 119.8(4)
F20 C20 C21 117.9(4)
C19 C20 C21 122.3(4)
F21 C21 C22 120.1(4)
F21 C21 C20 120.1(5)
C22 C21 C20 119.7(4)
F22 C22 C23 120.0(5)
F22 C22 C21 119.9(4)
C23 C22 C21 120.1(4)
F23 C23 C22 120.2(4)
F23 C23 C24 120.2(4)
C22 C23 C24 119.6(4)
F24 C24 C23 118.6(4)
F24 C24 C19 119.3(4)
C23 C24 C19 122.1(4)
C26 C25 C30 115.9(4)
C26 C25 N3 122.8(3)
C30 C25 N3 121.3(4)
F26 C26 C25 119.7(3)
F26 C26 C27 117.3(4)
C25 C26 C27 123.0(4)
F27 C27 C28 120.6(4)
F27 C27 C26 120.4(4)
C28 C27 C26 119.0(4)
F28 C28 C29 119.9(5)
F28 C28 C27 120.2(5)
C29 C28 C27 119.9(4)
F29 C29 C28 119.9(4)
F29 C29 C30 120.0(5)
C28 C29 C30 120.1(4)
F30 C30 C29 117.9(4)
F30 C30 C25 119.8(4)
C29 C30 C25 122.2(4)
C36 C31 C32 115.7(4)
C36 C31 N3 120.7(4)
C32 C31 N3 123.6(4)
F32 C32 C33 117.2(4)
F32 C32 C31 120.6(4)
C33 C32 C31 122.2(5)
F33 C33 C34 120.2(4)
F33 C33 C32 119.7(5)
C34 C33 C32 120.1(5)
F34 C34 C35 120.1(5)
F34 C34 C33 120.7(5)
C35 C34 C33 119.2(4)
F35 C35 C34 120.1(5)
F35 C35 C36 119.6(5)
C34 C35 C36 120.2(5)
F36 C36 C35 117.7(4)
F36 C36 C31 119.9(4)
C35 C36 C31 122.5(5)
C102 C101 C106 120.0
C102 C101 C107 121.0(5)
C106 C101 C107 118.9(5)
C103 C102 C101 120.0
C103 C102 H102 120.0
C101 C102 H102 120.0
C104 C103 C102 120.0
C104 C103 H103 120.0
C102 C103 H103 120.0
C103 C104 C105 120.0
C103 C104 H104 120.0
C105 C104 H104 120.0
C106 C105 C104 120.0
C106 C105 H105 120.0
C104 C105 H105 120.0
C105 C106 C101 120.0
C105 C106 H106 120.0
C101 C106 H106 120.0
C101 C107 H10A 109.5
C101 C107 H10B 109.5
H10A C107 H10B 109.5
C101 C107 H10C 109.5
H10A C107 H10C 109.5
H10B C107 H10C 109.5
C202 C201 C206 120.0
C202 C201 C207 118.6(12)
C206 C201 C207 121.4(12)
C201 C202 C203 120.0
C201 C202 H202 120.0
C203 C202 H202 120.0
C204 C203 C202 120.0
C204 C203 H203 120.0
C202 C203 H203 120.0
C203 C204 C205 120.0
C203 C204 H204 120.0
C205 C204 H204 120.0
C204 C205 C206 120.0
C204 C205 H205 120.0
C206 C205 H205 120.0
C205 C206 C201 120.0
C205 C206 H206 120.0
C201 C206 H206 120.0
C201 C207 H20A 109.5
C201 C207 H20B 109.5
H20A C207 H20B 109.5
C201 C207 H20C 109.5
H20A C207 H20C 109.5
H20B C207 H20C 109.5
C302 C301 C306 120.0
C302 C301 C307 119.6(10)
C306 C301 C307 120.3(10)
C303 C302 C301 120.0
C303 C302 H302 120.0
C301 C302 H302 120.0
C302 C303 C304 120.0
C302 C303 H303 120.0
C304 C303 H303 120.0
C305 C304 C303 120.0
C305 C304 H304 120.0
C303 C304 H304 120.0
C304 C305 C306 120.0
C304 C305 H305 120.0
C306 C305 H305 120.0
C305 C306 C301 120.0
C305 C306 H306 120.0
C301 C306 H306 120.0
C301 C307 H30A 109.5
C301 C307 H30B 109.5
H30A C307 H30B 109.5
C301 C307 H30C 109.5
H30A C307 H30C 109.5
H30B C307 H30C 109.5
C7 N1 C1 111.2(3)
C7 N1 Al1 118.6(2)
C1 N1 Al1 130.2(2)
C13 N2 C19 112.8(3)
C13 N2 Al1 122.7(2)
C19 N2 Al1 124.2(2)
C25 N3 C31 112.8(3)
C25 N3 Al1 124.0(3)
C31 N3 Al1 123.2(2)
F1 Al1 N2 113.94(14)
F1 Al1 N1 98.64(12)
N2 Al1 N1 112.31(14)
F1 Al1 N3 106.43(14)
N2 Al1 N3 102.59(14)
N1 Al1 N3 123.22(15)

loop_
_geom_bond_atom_site_label_1
_geom_bond_atom_site_label_2
_geom_bond_distance
C1 C2 1.382(6)
C1 C6 1.390(6)
C1 N1 1.422(5)
C2 F2 1.332(5)
C2 C3 1.384(7)
C3 F3 1.350(6)
C3 C4 1.370(9)
C4 F4 1.335(6)
C4 C5 1.363(9)
C5 F5 1.352(6)
C5 C6 1.375(7)
C6 F6 1.344(5)
C7 C12 1.386(5)
C7 C8 1.397(5)
C7 N1 1.416(4)
C8 F8 1.343(4)
C8 C9 1.370(5)
C9 F9 1.353(4)
C9 C10 1.359(6)
C10 F10 1.336(4)
C10 C11 1.383(6)
C11 F11 1.344(5)
C11 C12 1.377(5)
C12 F12 1.348(4)
C13 C14 1.377(6)
C13 C18 1.394(6)
C13 N2 1.416(4)
C14 F14 1.350(5)
C14 C15 1.383(5)
C15 F15 1.342(5)
C15 C16 1.364(6)
C16 F16 1.340(4)
C16 C17 1.368(7)
C17 F17 1.346(5)
C17 C18 1.384(5)
C18 F18 1.339(5)
C19 C20 1.374(6)
C19 C24 1.393(6)
C19 N2 1.421(5)
C20 F20 1.339(5)
C20 C21 1.377(6)
C21 F21 1.341(5)
C21 C22 1.373(7)
C22 F22 1.353(5)
C22 C23 1.357(7)
C23 F23 1.345(5)
C23 C24 1.382(6)
C24 F24 1.341(5)
C25 C26 1.374(6)
C25 C30 1.391(6)
C25 N3 1.419(5)
C26 F26 1.349(5)
C26 C27 1.388(6)
C27 F27 1.331(6)
C27 C28 1.374(7)
C28 F28 1.346(5)
C28 C29 1.363(8)
C29 F29 1.344(5)
C29 C30 1.379(6)
C30 F30 1.345(5)
C31 C36 1.386(6)
C31 C32 1.387(6)
C31 N3 1.420(5)
C32 F32 1.339(5)
C32 C33 1.387(6)
C33 F33 1.336(6)
C33 C34 1.370(8)
C34 F34 1.341(5)
C34 C35 1.364(8)
C35 F35 1.343(6)
C35 C36 1.383(7)
C36 F36 1.340(5)
C101 C102 1.3900
C101 C106 1.3900
C101 C107 1.486(8)
C102 C103 1.3900
C102 H102 0.9500
C103 C104 1.3900
C103 H103 0.9500
C104 C105 1.3900
C104 H104 0.9500
C105 C106 1.3900
C105 H105 0.9500
C106 H106 0.9500
C107 H10A 0.9800
C107 H10B 0.9800
C107 H10C 0.9800
C201 C202 1.3900
C201 C206 1.3900
C201 C207 1.428(18)
C202 C203 1.3900
C202 H202 0.9500
C203 C204 1.3900
C203 H203 0.9500
C204 C205 1.3900
C204 H204 0.9500
C205 C206 1.3900
C205 H205 0.9500
C206 H206 0.9500
C207 H20A 0.9800
C207 H20B 0.9800
C207 H20C 0.9800
C301 C302 1.3900
C301 C306 1.3900
C301 C307 1.451(12)
C302 C303 1.3900
C302 H302 0.9500
C303 C304 1.3900
C303 H303 0.9500
C304 C305 1.3900
C304 H304 0.9500
C305 C306 1.3900
C305 H305 0.9500
C306 H306 0.9500
C307 H30A 0.9800
C307 H30B 0.9800
C307 H30C 0.9800
N1 Al1 1.863(3)
N2 Al1 1.860(3)
N3 Al1 1.865(3)
F1 Al1 1.689(2)

loop_
_geom_torsion_atom_site_label_1
_geom_torsion_atom_site_label_2
_geom_torsion_atom_site_label_3
_geom_torsion_atom_site_label_4
_geom_torsion
C6 C1 C2 F2 176.6(4)
N1 C1 C2 F2 0.1(6)
C6 C1 C2 C3 -0.2(6)
N1 C1 C2 C3 -176.6(4)
F2 C2 C3 F3 2.7(7)
C1 C2 C3 F3 179.5(4)
F2 C2 C3 C4 -175.8(4)
C1 C2 C3 C4 0.9(7)
F3 C3 C4 F4 0.5(8)
C2 C3 C4 F4 179.0(5)
F3 C3 C4 C5 -179.7(5)
C2 C3 C4 C5 -1.2(8)
F4 C4 C5 F5 1.8(8)
C3 C4 C5 F5 -178.1(5)
F4 C4 C5 C6 -179.4(5)
C3 C4 C5 C6 0.7(8)
F5 C5 C6 F6 -1.8(6)
C4 C5 C6 F6 179.4(4)
F5 C5 C6 C1 178.8(4)
C4 C5 C6 C1 0.1(7)
C2 C1 C6 F6 -179.7(3)
N1 C1 C6 F6 -3.1(5)
C2 C1 C6 C5 -0.3(6)
N1 C1 C6 C5 176.2(4)
C12 C7 C8 F8 179.1(3)
N1 C7 C8 F8 -1.0(5)
C12 C7 C8 C9 -1.0(6)
N1 C7 C8 C9 178.9(4)
F8 C8 C9 F9 0.6(6)
C7 C8 C9 F9 -179.4(3)
F8 C8 C9 C10 -177.6(4)
C7 C8 C9 C10 2.4(6)
F9 C9 C10 F10 1.0(6)
C8 C9 C10 F10 179.2(4)
F9 C9 C10 C11 179.4(4)
C8 C9 C10 C11 -2.4(6)
F10 C10 C11 F11 0.9(6)
C9 C10 C11 F11 -177.5(4)
F10 C10 C11 C12 179.4(4)
C9 C10 C11 C12 1.0(6)
F11 C11 C12 F12 -0.2(6)
C10 C11 C12 F12 -178.8(4)
F11 C11 C12 C7 178.9(4)
C10 C11 C12 C7 0.4(6)
C8 C7 C12 F12 178.8(3)
N1 C7 C12 F12 -1.1(6)
C8 C7 C12 C11 -0.4(6)
N1 C7 C12 C11 179.7(4)
C18 C13 C14 F14 -177.1(3)
N2 C13 C14 F14 5.9(6)
C18 C13 C14 C15 2.9(6)
N2 C13 C14 C15 -174.0(4)
F14 C14 C15 F15 -0.7(6)
C13 C14 C15 F15 179.3(4)
F14 C14 C15 C16 178.3(4)
C13 C14 C15 C16 -1.8(7)
F15 C15 C16 F16 -0.8(7)
C14 C15 C16 F16 -179.8(4)
F15 C15 C16 C17 178.4(4)
C14 C15 C16 C17 -0.6(7)
F16 C16 C17 F17 -1.1(7)
C15 C16 C17 F17 179.7(4)
F16 C16 C17 C18 -179.3(4)
C15 C16 C17 C18 1.5(7)
F17 C17 C18 F18 -0.6(6)
C16 C17 C18 F18 177.6(4)
F17 C17 C18 C13 -178.4(4)
C16 C17 C18 C13 -0.2(7)
C14 C13 C18 F18 -179.7(4)
N2 C13 C18 F18 -2.7(6)
C14 C13 C18 C17 -1.9(6)
N2 C13 C18 C17 175.0(4)
C24 C19 C20 F20 -177.6(3)
N2 C19 C20 F20 1.6(6)
C24 C19 C20 C21 0.4(6)
N2 C19 C20 C21 179.6(4)
F20 C20 C21 F21 -0.6(6)
C19 C20 C21 F21 -178.7(4)
F20 C20 C21 C22 176.9(4)
C19 C20 C21 C22 -1.2(6)
F21 C21 C22 F22 0.3(6)
C20 C21 C22 F22 -177.2(4)
F21 C21 C22 C23 178.5(4)
C20 C21 C22 C23 1.1(6)
F22 C22 C23 F23 -0.9(6)
C21 C22 C23 F23 -179.2(4)
F22 C22 C23 C24 178.0(4)
C21 C22 C23 C24 -0.2(6)
F23 C23 C24 F24 -2.1(6)
C22 C23 C24 F24 179.0(4)
F23 C23 C24 C19 178.4(3)
C22 C23 C24 C19 -0.6(6)
C20 C19 C24 F24 -179.1(3)
N2 C19 C24 F24 1.7(5)
C20 C19 C24 C23 0.5(5)
N2 C19 C24 C23 -178.7(3)
C30 C25 C26 F26 -179.0(4)
N3 C25 C26 F26 3.1(6)
C30 C25 C26 C27 2.3(6)
N3 C25 C26 C27 -175.7(4)
F26 C26 C27 F27 -0.2(7)
C25 C26 C27 F27 178.6(4)
F26 C26 C27 C28 179.7(4)
C25 C26 C27 C28 -1.5(7)
F27 C27 C28 F28 -2.3(8)
C26 C27 C28 F28 177.8(5)
F27 C27 C28 C29 179.5(5)
C26 C27 C28 C29 -0.4(8)
F28 C28 C29 F29 0.0(8)
C27 C28 C29 F29 178.2(5)
F28 C28 C29 C30 -176.9(5)
C27 C28 C29 C30 1.4(8)
F29 C29 C30 F30 -0.4(7)
C28 C29 C30 F30 176.4(4)
F29 C29 C30 C25 -177.3(4)
C28 C29 C30 C25 -0.5(7)
C26 C25 C30 F30 -178.1(4)
N3 C25 C30 F30 -0.1(6)
C26 C25 C30 C29 -1.3(6)
N3 C25 C30 C29 176.7(4)
C36 C31 C32 F32 -173.9(3)
N3 C31 C32 F32 4.6(6)
C36 C31 C32 C33 3.8(6)
N3 C31 C32 C33 -177.8(4)
F32 C32 C33 F33 -3.5(6)
C31 C32 C33 F33 178.8(4)
F32 C32 C33 C34 173.7(4)
C31 C32 C33 C34 -4.0(6)
F33 C33 C34 F34 -1.2(6)
C32 C33 C34 F34 -178.5(4)
F33 C33 C34 C35 178.7(4)
C32 C33 C34 C35 1.5(6)
F34 C34 C35 F35 0.6(6)
C33 C34 C35 F35 -179.3(4)
F34 C34 C35 C36 -179.2(4)
C33 C34 C35 C36 0.9(7)
F35 C35 C36 F36 -0.6(6)
C34 C35 C36 F36 179.2(4)
F35 C35 C36 C31 179.3(4)
C34 C35 C36 C31 -0.9(6)
C32 C31 C36 F36 178.5(3)
N3 C31 C36 F36 0.0(6)
C32 C31 C36 C35 -1.3(6)
N3 C31 C36 C35 -179.9(4)
C106 C101 C102 C103 0.0
C107 C101 C102 C103 176.9(7)
C101 C102 C103 C104 0.0
C102 C103 C104 C105 0.0
C103 C104 C105 C106 0.0
C104 C105 C106 C101 0.0
C102 C101 C106 C105 0.0
C107 C101 C106 C105 -177.0(7)
C206 C201 C202 C203 0.0
C207 C201 C202 C203 -179.1(10)
C201 C202 C203 C204 0.0
C202 C203 C204 C205 0.0
C203 C204 C205 C206 0.0
C204 C205 C206 C201 0.0
C202 C201 C206 C205 0.0
C207 C201 C206 C205 179.1(11)
C306 C301 C302 C303 0.0
C307 C301 C302 C303 -176.2(8)
C301 C302 C303 C304 0.0
C302 C303 C304 C305 0.0
C303 C304 C305 C306 0.0
C304 C305 C306 C301 0.0
C302 C301 C306 C305 0.0
C307 C301 C306 C305 176.2(8)
C12 C7 N1 C1 128.2(4)
C8 C7 N1 C1 -51.7(5)
C12 C7 N1 Al1 -53.2(4)
C8 C7 N1 Al1 126.9(3)
C2 C1 N1 C7 115.0(4)
C6 C1 N1 C7 -61.3(4)
C2 C1 N1 Al1 -63.3(5)
C6 C1 N1 Al1 120.4(4)
C14 C13 N2 C19 -123.4(4)
C18 C13 N2 C19 59.9(5)
C14 C13 N2 Al1 50.6(5)
C18 C13 N2 Al1 -126.1(4)
C20 C19 N2 C13 -111.7(4)
C24 C19 N2 C13 67.5(4)
C20 C19 N2 Al1 74.4(4)
C24 C19 N2 Al1 -106.4(4)
C26 C25 N3 C31 -126.8(4)
C30 C25 N3 C31 55.3(5)
C26 C25 N3 Al1 51.8(5)
C30 C25 N3 Al1 -126.1(4)
C36 C31 N3 C25 57.2(5)
C32 C31 N3 C25 -121.2(4)
C36 C31 N3 Al1 -121.4(3)
C32 C31 N3 Al1 60.1(5)
C13 N2 Al1 F1 -84.9(3)
C19 N2 Al1 F1 88.4(3)
C13 N2 Al1 N1 164.0(3)
C19 N2 Al1 N1 -22.7(4)
C13 N2 Al1 N3 29.7(3)
C19 N2 Al1 N3 -157.0(3)
C7 N1 Al1 F1 -12.0(3)
C1 N1 Al1 F1 166.3(3)
C7 N1 Al1 N2 108.4(3)
C1 N1 Al1 N2 -73.3(4)
C7 N1 Al1 N3 -128.1(3)
C1 N1 Al1 N3 50.1(4)
C25 N3 Al1 F1 146.5(3)
C31 N3 Al1 F1 -35.1(3)
C25 N3 Al1 N2 26.5(3)
C31 N3 Al1 N2 -155.0(3)
C25 N3 Al1 N1 -101.2(3)
C31 N3 Al1 N1 77.3(3)

loop_
_cod_changelog_entry_id
_cod_changelog_entry_author
_cod_changelog_entry_date
_cod_changelog_entry_text
1 'Vaitkus, Antanas' 2022-06-28T19:13:00+03:00
;
 Removed the '_chemical_name_systematic' data item that had an incorrect value.
;
